data_7038230
loop_
_publ_author_name
'Xing, Kai'
'Fan, Ruiqing'
'Gao, Song'
'Wang, Xinming'
'Du, Xi'
'Wang, Ping'
'Fang, Ru'
'Yang, Yulin'

_publ_section_title
;
 Controllable synthesis of Zn/Cd(ii) coordination polymers: dual-emissive
 luminescent properties, and tailoring emission tendency under varying
 excitation energies.
;
_journal_issue 11
_journal_name_full 'Dalton transactions (Cambridge, England : 2003)'
_journal_page_first 4863
_journal_page_last 4878
_journal_paper_doi 10.1039/c5dt04759e
_journal_volume 45
_journal_year 2016
_chemical_formula_sum 'C50 H31 Cd3 N4 O15'
_chemical_formula_weight 1264.99
_chemical_name_systematic
; 
 ? 
;
_space_group_IT_number 20
_symmetry_cell_setting orthorhombic
_symmetry_space_group_name_Hall 'C 2c 2'
_symmetry_space_group_name_H-M 'C 2 2 21'
_atom_sites_solution_hydrogens geom
_atom_sites_solution_primary direct
_atom_sites_solution_secondary difmap
_audit_creation_method SHELXL-97
_audit_update_record
;
2015-07-13 deposited with the CCDC.
2016-02-01 downloaded from the CCDC.
;
_cell_angle_alpha 90.00
_cell_angle_beta 90.00
_cell_angle_gamma 90.00
_cell_formula_units_Z 4
_cell_length_a 13.7884(7)
_cell_length_b 18.0779(7)
_cell_length_c 17.6422(8)
_cell_measurement_reflns_used 4394
_cell_measurement_temperature 173(2)
_cell_measurement_theta_max 26.39
_cell_measurement_theta_min 3.17
_cell_volume 4397.6(3)
_computing_cell_refinement 'Bruker XSCANS'
_computing_data_collection 'Bruker XSCANS'
_computing_data_reduction 'Bruker SHELXTL'
_computing_molecular_graphics 'Bruker SHELXTL'
_computing_publication_material 'Bruker SHELXTL'
_computing_structure_refinement 'SHELXL-97 (Sheldrick, 1997)'
_computing_structure_solution 'SHELXS-97 (Sheldrick, 1990)'
_diffrn_ambient_temperature 173(2)
_diffrn_measured_fraction_theta_full 0.990
_diffrn_measured_fraction_theta_max 0.990
_diffrn_measurement_device_type 'Bruker Smart APEX CCD area detector'
_diffrn_measurement_method 'phi and omega scans'
_diffrn_radiation_monochromator graphite
_diffrn_radiation_source 'fine-focus sealed tube'
_diffrn_radiation_type MoK\a
_diffrn_radiation_wavelength 0.71073
_diffrn_reflns_av_R_equivalents 0.0361
_diffrn_reflns_av_sigmaI/netI 0.0487
_diffrn_reflns_limit_h_max 17
_diffrn_reflns_limit_h_min -17
_diffrn_reflns_limit_k_max 22
_diffrn_reflns_limit_k_min -17
_diffrn_reflns_limit_l_max 20
_diffrn_reflns_limit_l_min -22
_diffrn_reflns_number 10113
_diffrn_reflns_theta_full 26.39
_diffrn_reflns_theta_max 26.39
_diffrn_reflns_theta_min 3.17
_diffrn_standards_decay_% 0
_diffrn_standards_interval_count 0
_diffrn_standards_interval_time 0
_diffrn_standards_number 0
_exptl_absorpt_coefficient_mu 1.519
_exptl_absorpt_correction_T_max 0.7111
_exptl_absorpt_correction_T_min 0.6365
_exptl_absorpt_correction_type multi-scan
_exptl_crystal_colour colorless
_exptl_crystal_density_diffrn 1.911
_exptl_crystal_density_method 'not measured'
_exptl_crystal_description block
_exptl_crystal_F_000 2492
_exptl_crystal_size_max 0.33
_exptl_crystal_size_mid 0.25
_exptl_crystal_size_min 0.24
_refine_diff_density_max 0.430
_refine_diff_density_min -0.356
_refine_diff_density_rms 0.087
_refine_ls_abs_structure_details 'Flack H D (1983), Acta Cryst. A39, 876-881'
_refine_ls_abs_structure_Flack -0.021(19)
_refine_ls_extinction_method none
_refine_ls_goodness_of_fit_ref 1.041
_refine_ls_hydrogen_treatment mixed
_refine_ls_matrix_type full
_refine_ls_number_parameters 326
_refine_ls_number_reflns 4394
_refine_ls_number_restraints 0
_refine_ls_restrained_S_all 1.041
_refine_ls_R_factor_all 0.0370
_refine_ls_R_factor_gt 0.0271
_refine_ls_shift/su_max 0.001
_refine_ls_shift/su_mean 0.000
_refine_ls_structure_factor_coef Fsqd
_refine_ls_weighting_details 'calc w=1/[\s^2^(Fo^2^)+(0.0135P)^2^+0.9440P] where P=(Fo^2^+2Fc^2^)/3'
_refine_ls_weighting_scheme calc
_refine_ls_wR_factor_gt 0.0433
_refine_ls_wR_factor_ref 0.0455
_reflns_number_gt 3894
_reflns_number_total 4394
_reflns_threshold_expression >2sigma(I)
_cod_data_source_file c5dt04759e2.cif
_cod_data_source_block xk
_cod_depositor_comments
;
The following automatic conversions were performed:

'_symmetry_cell_setting' value 'Orthorhombic' changed to
'orthorhombic' according to
/usr/data/users/saulius/crontab/automatic-downloads/rss-feeds/RSC/lib/dictionaries/cif_core.dic
dictionary named 'cif_core.dic' version 2.4.2 from 2011-04-26.

Automatic conversion script
Id: cif_fix_values 4268 2015-11-12 08:31:59Z antanas 

 Adding full bibliography for 7038227--7038231.cif.
;
_cod_original_sg_symbol_H-M C222(1)
_cod_database_code 7038230

loop_
_symmetry_equiv_pos_as_xyz
'x, y, z'
'-x, -y, z+1/2'
'-x, y, -z+1/2'
'x, -y, -z'
'x+1/2, y+1/2, z'
'-x+1/2, -y+1/2, z+1/2'
'-x+1/2, y+1/2, -z+1/2'
'x+1/2, -y+1/2, -z'

loop_
_atom_site_label
_atom_site_type_symbol
_atom_site_fract_x
_atom_site_fract_y
_atom_site_fract_z
_atom_site_U_iso_or_equiv
_atom_site_adp_type
_atom_site_occupancy
_atom_site_symmetry_multiplicity
_atom_site_calc_flag
_atom_site_refinement_flags
Cd1 Cd 0.27764(3) 1.0000 0.0000 0.01610(9) Uani 1 2 d S
Cd2 Cd 0.177703(18) 0.844885(14) 0.081658(16) 0.01676(7) Uani 1 1 d .
O1 O 0.38461(18) 0.96888(13) 0.08651(18) 0.0303(7) Uani 1 1 d .
O2 O 0.33911(16) 0.85253(14) 0.11415(14) 0.0230(6) Uani 1 1 d .
O3 O 0.17870(18) 1.24150(12) 0.15628(14) 0.0194(5) Uani 1 1 d .
O4 O 0.08069(17) 0.86105(14) -0.03566(14) 0.0217(6) Uani 1 1 d .
O5 O 0.23907(17) 1.11536(12) 0.04151(14) 0.0181(6) Uani 1 1 d .
O6 O 0.13070(19) 0.91531(14) 0.19357(15) 0.0239(6) Uani 1 1 d .
O7 O 0.15166(15) 0.97383(12) 0.08523(16) 0.0207(6) Uani 1 1 d .
O1W O -0.0429(3) 1.0000 0.0000 0.0705(17) Uani 1 2 d S
H1WB H -0.0634 0.9627 -0.0246 0.106 Uiso 0.50 1 d PR
N1 N 0.0600(2) 0.75993(16) 0.11815(19) 0.0218(8) Uani 1 1 d .
N2 N 0.2235(2) 0.72803(16) 0.04157(18) 0.0214(7) Uani 1 1 d .
C1 C 0.1328(3) 1.30954(19) 0.1679(2) 0.0172(8) Uani 1 1 d .
C2 C 0.0390(2) 1.31983(19) 0.1422(2) 0.0177(9) Uani 1 1 d .
H2B H 0.0021 1.2792 0.1239 0.026 Uiso 1 1 calc R
C3 C 0.4997(2) 0.89062(19) 0.1434(2) 0.0165(8) Uani 1 1 d .
C4 C 0.3990(3) 0.9046(2) 0.1121(2) 0.0203(9) Uani 1 1 d .
C5 C 0.0547(3) 1.4494(2) 0.1704(2) 0.0205(9) Uani 1 1 d .
H5B H 0.0286 1.4980 0.1702 0.031 Uiso 1 1 calc R
C6 C 0.1475(3) 1.4371(2) 0.1977(2) 0.0232(9) Uani 1 1 d .
H6A H 0.1845 1.4771 0.2173 0.028 Uiso 1 1 calc R
C7 C 0.1862(3) 1.36691(19) 0.1964(2) 0.0201(8) Uani 1 1 d .
H7A H 0.2498 1.3584 0.2151 0.024 Uiso 1 1 calc R
C8 C 0.1514(2) 1.18000(19) 0.1976(2) 0.0184(9) Uani 1 1 d .
C9 C 0.1473(2) 1.11376(19) 0.1573(2) 0.0142(8) Uani 1 1 d .
C10 C 0.1552(2) 1.12175(18) 0.0721(2) 0.0172(8) Uani 1 1 d .
C11 C 0.1340(3) 1.0477(2) 0.1966(2) 0.0154(8) Uani 1 1 d .
C12 C 0.1382(2) 0.9748(2) 0.1572(2) 0.0173(8) Uani 1 1 d .
C13 C 0.1194(3) 1.0501(2) 0.2749(2) 0.0215(9) Uani 1 1 d .
H13A H 0.1096 1.0053 0.3021 0.026 Uiso 1 1 calc R
C14 C 0.1191(3) 1.1165(2) 0.3132(2) 0.0265(10) Uani 1 1 d .
H14A H 0.1067 1.1172 0.3662 0.032 Uiso 1 1 calc R
C15 C 0.1368(3) 1.1821(2) 0.2753(2) 0.0224(9) Uani 1 1 d .
H15A H 0.1389 1.2277 0.3020 0.027 Uiso 1 1 calc R
C16 C 0.0666(3) 0.69102(19) 0.0884(2) 0.0217(8) Uani 1 1 d .
C17 C -0.0174(3) 0.7774(2) 0.1606(2) 0.0268(10) Uani 1 1 d .
H17A H -0.0226 0.8261 0.1803 0.032 Uiso 1 1 calc R
C18 C -0.0903(3) 0.7267(2) 0.1768(3) 0.0329(11) Uani 1 1 d .
H18A H -0.1429 0.7397 0.2089 0.039 Uiso 1 1 calc R
C19 C -0.0845(3) 0.6576(3) 0.1455(2) 0.0347(11) Uani 1 1 d .
H19A H -0.1342 0.6223 0.1548 0.042 Uiso 1 1 calc R
C20 C -0.0062(3) 0.6393(2) 0.1004(2) 0.0301(11) Uani 1 1 d .
H20A H -0.0022 0.5917 0.0778 0.036 Uiso 1 1 calc R
C21 C 0.1566(3) 0.67394(19) 0.0455(2) 0.0215(9) Uani 1 1 d .
C22 C 0.3074(3) 0.7149(2) 0.0072(2) 0.0286(10) Uani 1 1 d .
H22A H 0.3539 0.7536 0.0049 0.034 Uiso 1 1 calc R
C23 C 0.3301(3) 0.6481(2) -0.0252(2) 0.0317(10) Uani 1 1 d .
H23A H 0.3915 0.6400 -0.0483 0.038 Uiso 1 1 calc R
C24 C 0.2611(3) 0.5935(2) -0.0233(2) 0.0352(11) Uani 1 1 d .
H24A H 0.2737 0.5471 -0.0467 0.042 Uiso 1 1 calc R
C25 C 0.1743(4) 0.6053(2) 0.0123(2) 0.0332(10) Uani 1 1 d .
H25B H 0.1267 0.5673 0.0143 0.040 Uiso 1 1 calc R

loop_
_atom_site_aniso_label
_atom_site_aniso_U_11
_atom_site_aniso_U_22
_atom_site_aniso_U_33
_atom_site_aniso_U_23
_atom_site_aniso_U_13
_atom_site_aniso_U_12
Cd1 0.01569(19) 0.01468(19) 0.0179(2) 0.00172(18) 0.000 0.000
Cd2 0.01929(13) 0.01332(12) 0.01767(14) 0.00183(13) -0.00027(13) -0.00155(12)
O1 0.0305(15) 0.0204(14) 0.0399(18) 0.0066(15) -0.0183(16) 0.0009(11)
O2 0.0177(14) 0.0252(14) 0.0261(15) -0.0010(13) -0.0073(11) -0.0008(13)
O3 0.0182(12) 0.0142(13) 0.0259(15) 0.0001(11) 0.0046(13) 0.0039(12)
O4 0.0236(14) 0.0247(16) 0.0168(15) 0.0022(12) 0.0033(12) -0.0010(11)
O5 0.0202(15) 0.0155(13) 0.0185(15) -0.0021(11) 0.0050(11) -0.0001(11)
O6 0.0326(16) 0.0167(14) 0.0224(16) 0.0024(12) 0.0003(13) 0.0019(12)
O7 0.0230(14) 0.0218(13) 0.0173(14) -0.0020(12) 0.0027(12) -0.0008(10)
O1W 0.030(2) 0.048(3) 0.134(5) -0.003(4) 0.000 0.000
N1 0.0228(17) 0.0188(17) 0.024(2) 0.0051(15) -0.0026(15) -0.0039(14)
N2 0.0261(18) 0.0170(17) 0.0212(19) 0.0002(14) 0.0002(17) -0.0003(15)
C1 0.0193(19) 0.0173(19) 0.015(2) -0.0009(16) 0.0003(17) 0.0026(16)
C2 0.0185(19) 0.0146(19) 0.020(2) -0.0018(16) -0.0005(16) -0.0056(15)
C3 0.0136(18) 0.019(2) 0.017(2) 0.0048(16) -0.0002(16) 0.0001(16)
C4 0.021(2) 0.022(2) 0.018(2) -0.0050(17) -0.0013(16) 0.0039(17)
C5 0.026(2) 0.0140(19) 0.021(2) -0.0018(17) 0.0003(18) 0.0021(16)
C6 0.022(2) 0.021(2) 0.027(2) -0.0052(17) -0.0037(17) -0.0056(16)
C7 0.0159(18) 0.022(2) 0.022(2) -0.0022(16) -0.0034(17) 0.0009(16)
C8 0.015(2) 0.019(2) 0.022(2) 0.0004(16) -0.0029(15) 0.0049(14)
C9 0.0092(17) 0.0177(19) 0.016(2) -0.0030(16) -0.0015(15) 0.0015(14)
C10 0.026(2) 0.0085(17) 0.018(2) 0.0025(16) 0.0013(18) 0.0006(14)
C11 0.0130(18) 0.0161(19) 0.017(2) -0.0017(16) -0.0003(16) 0.0008(15)
C12 0.0109(17) 0.020(2) 0.021(2) 0.0040(17) -0.0031(16) 0.0001(14)
C13 0.021(2) 0.020(2) 0.023(2) 0.0053(18) 0.0004(18) -0.0007(17)
C14 0.033(2) 0.034(2) 0.013(2) -0.0055(19) 0.0019(18) 0.011(2)
C15 0.027(2) 0.019(2) 0.022(2) -0.0062(17) 0.0001(18) 0.0049(16)
C16 0.025(2) 0.0196(19) 0.020(2) 0.0051(19) -0.0103(19) -0.0034(16)
C17 0.023(2) 0.031(2) 0.026(3) 0.007(2) -0.0045(19) -0.0002(18)
C18 0.016(2) 0.046(3) 0.036(3) 0.009(2) -0.0048(19) -0.0019(19)
C19 0.022(2) 0.040(3) 0.042(3) 0.011(3) -0.0115(19) -0.012(2)
C20 0.033(2) 0.022(2) 0.036(3) 0.0056(19) -0.012(2) -0.0064(18)
C21 0.031(2) 0.016(2) 0.018(2) 0.0049(16) -0.0051(17) 0.0004(15)
C22 0.038(2) 0.023(2) 0.025(2) 0.0038(19) 0.002(2) 0.0026(18)
C23 0.043(2) 0.026(2) 0.026(2) 0.0034(18) 0.007(2) 0.012(2)
C24 0.062(3) 0.020(2) 0.024(3) -0.0014(18) -0.002(2) 0.010(2)
C25 0.052(3) 0.017(2) 0.031(3) 0.0020(18) -0.003(2) -0.004(2)

loop_
_atom_type_symbol
_atom_type_description
_atom_type_scat_dispersion_real
_atom_type_scat_dispersion_imag
_atom_type_scat_source
C C 0.0033 0.0016 'International Tables Vol C Tables 4.2.6.8 and 6.1.1.4'
H H 0.0000 0.0000 'International Tables Vol C Tables 4.2.6.8 and 6.1.1.4'
N N 0.0061 0.0033 'International Tables Vol C Tables 4.2.6.8 and 6.1.1.4'
O O 0.0106 0.0060 'International Tables Vol C Tables 4.2.6.8 and 6.1.1.4'
Cd Cd -0.8075 1.2024 'International Tables Vol C Tables 4.2.6.8 and 6.1.1.4'

loop_
_geom_angle_atom_site_label_1
_geom_angle_atom_site_label_2
_geom_angle_atom_site_label_3
_geom_angle
_geom_angle_site_symmetry_1
_geom_angle_site_symmetry_3
O1 Cd1 O1 95.61(16) . 4_575
O1 Cd1 O5 99.69(9) . .
O1 Cd1 O5 98.39(9) 4_575 .
O1 Cd1 O5 98.40(9) . 4_575
O1 Cd1 O5 99.69(9) 4_575 4_575
O5 Cd1 O5 152.94(12) . 4_575
O1 Cd1 O7 174.09(10) . 4_575
O1 Cd1 O7 90.01(9) 4_575 4_575
O5 Cd1 O7 81.27(8) . 4_575
O5 Cd1 O7 78.77(8) 4_575 4_575
O1 Cd1 O7 90.01(9) . .
O1 Cd1 O7 174.09(10) 4_575 .
O5 Cd1 O7 78.77(8) . .
O5 Cd1 O7 81.27(8) 4_575 .
O7 Cd1 O7 84.44(12) 4_575 .
O1 Cd1 Cd2 140.26(6) . 4_575
O1 Cd1 Cd2 76.65(7) 4_575 4_575
O5 Cd1 Cd2 45.05(6) . 4_575
O5 Cd1 Cd2 121.27(6) 4_575 4_575
O7 Cd1 Cd2 43.16(5) 4_575 4_575
O7 Cd1 Cd2 97.83(6) . 4_575
O1 Cd1 Cd2 76.65(7) . .
O1 Cd1 Cd2 140.26(6) 4_575 .
O5 Cd1 Cd2 121.27(6) . .
O5 Cd1 Cd2 45.05(6) 4_575 .
O7 Cd1 Cd2 97.83(6) 4_575 .
O7 Cd1 Cd2 43.16(5) . .
Cd2 Cd1 Cd2 132.779(14) 4_575 .
O2 Cd2 N2 82.37(10) . .
O2 Cd2 N1 130.20(10) . .
N2 Cd2 N1 70.87(11) . .
O2 Cd2 O7 94.66(8) . .
N2 Cd2 O7 162.00(10) . .
N1 Cd2 O7 122.61(10) . .
O2 Cd2 O6 91.37(9) . .
N2 Cd2 O6 142.81(10) . .
N1 Cd2 O6 86.28(10) . .
O7 Cd2 O6 54.67(9) . .
O2 Cd2 O5 82.47(8) . 4_575
N2 Cd2 O5 84.38(10) . 4_575
N1 Cd2 O5 133.08(10) . 4_575
O7 Cd2 O5 77.62(9) . 4_575
O6 Cd2 O5 131.29(8) . 4_575
O2 Cd2 O4 136.19(8) . .
N2 Cd2 O4 89.98(10) . .
N1 Cd2 O4 86.13(10) . .
O7 Cd2 O4 79.86(8) . .
O6 Cd2 O4 118.09(8) . .
O5 Cd2 O4 53.81(8) 4_575 .
O2 Cd2 C12 91.10(9) . .
N2 Cd2 C12 168.36(11) . .
N1 Cd2 C12 106.93(11) . .
O7 Cd2 C12 27.72(10) . .
O6 Cd2 C12 27.12(9) . .
O5 Cd2 C12 104.39(9) 4_575 .
O4 Cd2 C12 101.35(9) . .
O2 Cd2 Cd1 70.62(6) . .
N2 Cd2 Cd1 120.43(8) . .
N1 Cd2 Cd1 159.03(8) . .
O7 Cd2 Cd1 42.86(6) . .
O6 Cd2 Cd1 91.14(6) . .
O5 Cd2 Cd1 41.26(5) 4_575 .
O4 Cd2 Cd1 76.74(6) . .
C12 Cd2 Cd1 65.61(8) . .
C4 O1 Cd1 126.1(2) . .
C4 O2 Cd2 132.4(2) . .
C8 O3 C1 120.5(3) . .
C10 O4 Cd2 90.9(2) 4_575 .
C10 O5 Cd1 115.4(2) . .
C10 O5 Cd2 92.1(2) . 4_575
Cd1 O5 Cd2 93.69(9) . 4_575
C12 O6 Cd2 90.7(2) . .
C12 O7 Cd1 137.6(2) . .
C12 O7 Cd2 93.5(2) . .
Cd1 O7 Cd2 93.98(8) . .
C17 N1 C16 119.1(3) . .
C17 N1 Cd2 123.7(3) . .
C16 N1 Cd2 117.0(3) . .
C22 N2 C21 119.4(3) . .
C22 N2 Cd2 122.7(2) . .
C21 N2 Cd2 117.4(2) . .
C7 C1 C2 121.5(3) . .
C7 C1 O3 118.5(3) . .
C2 C1 O3 119.6(3) . .
C1 C2 C3 118.9(3) . 5_455
C1 C2 H2B 120.5 . .
C3 C2 H2B 120.5 5_455 .
C2 C3 C5 119.8(3) 5_545 5_545
C2 C3 C4 120.4(3) 5_545 .
C5 C3 C4 119.8(3) 5_545 .
O2 C4 O1 126.8(3) . .
O2 C4 C3 117.9(3) . .
O1 C4 C3 115.3(3) . .
C6 C5 C3 120.0(3) . 5_455
C6 C5 H5B 120.0 . .
C3 C5 H5B 120.0 5_455 .
C7 C6 C5 120.0(3) . .
C7 C6 H6A 120.0 . .
C5 C6 H6A 120.0 . .
C1 C7 C6 119.8(4) . .
C1 C7 H7A 120.1 . .
C6 C7 H7A 120.1 . .
O3 C8 C15 122.6(3) . .
O3 C8 C9 115.7(3) . .
C15 C8 C9 121.5(3) . .
C8 C9 C11 119.1(3) . .
C8 C9 C10 114.9(3) . .
C11 C9 C10 125.9(3) . .
O4 C10 O5 123.2(4) 4_575 .
O4 C10 C9 118.3(3) 4_575 .
O5 C10 C9 118.4(3) . .
C9 C11 C13 119.1(3) . .
C9 C11 C12 121.3(3) . .
C13 C11 C12 119.5(3) . .
O6 C12 O7 120.3(3) . .
O6 C12 C11 121.1(3) . .
O7 C12 C11 118.6(3) . .
O6 C12 Cd2 62.2(2) . .
O7 C12 Cd2 58.73(18) . .
C11 C12 Cd2 170.7(2) . .
C14 C13 C11 120.8(4) . .
C14 C13 H13A 119.6 . .
C11 C13 H13A 119.6 . .
C13 C14 C15 120.6(4) . .
C13 C14 H14A 119.7 . .
C15 C14 H14A 119.7 . .
C14 C15 C8 118.7(4) . .
C14 C15 H15A 120.7 . .
C8 C15 H15A 120.7 . .
N1 C16 C20 120.8(4) . .
N1 C16 C21 116.4(3) . .
C20 C16 C21 122.8(3) . .
N1 C17 C18 122.3(4) . .
N1 C17 H17A 118.8 . .
C18 C17 H17A 118.8 . .
C19 C18 C17 118.5(4) . .
C19 C18 H18A 120.7 . .
C17 C18 H18A 120.7 . .
C18 C19 C20 119.8(4) . .
C18 C19 H19A 120.1 . .
C20 C19 H19A 120.1 . .
C19 C20 C16 119.4(4) . .
C19 C20 H20A 120.3 . .
C16 C20 H20A 120.3 . .
N2 C21 C25 120.3(4) . .
N2 C21 C16 116.6(3) . .
C25 C21 C16 123.0(3) . .
N2 C22 C23 123.2(4) . .
N2 C22 H22A 118.4 . .
C23 C22 H22A 118.4 . .
C22 C23 C24 117.7(4) . .
C22 C23 H23A 121.1 . .
C24 C23 H23A 121.1 . .
C25 C24 C23 120.3(4) . .
C25 C24 H24A 119.8 . .
C23 C24 H24A 119.8 . .
C24 C25 C21 119.0(4) . .
C24 C25 H25B 120.5 . .
C21 C25 H25B 120.5 . .

loop_
_geom_bond_atom_site_label_1
_geom_bond_atom_site_label_2
_geom_bond_distance
_geom_bond_site_symmetry_2
Cd1 O1 2.196(3) .
Cd1 O1 2.196(3) 4_575
Cd1 O5 2.273(2) .
Cd1 O5 2.274(2) 4_575
Cd1 O7 2.346(2) 4_575
Cd1 O7 2.346(2) .
Cd1 Cd2 3.4405(3) 4_575
Cd1 Cd2 3.4406(3) .
Cd2 O2 2.302(2) .
Cd2 N2 2.316(3) .
Cd2 N1 2.325(3) .
Cd2 O7 2.359(2) .
Cd2 O6 2.437(3) .
Cd2 O5 2.440(3) 4_575
Cd2 O4 2.482(3) .
Cd2 C12 2.755(4) .
O1 C4 1.262(4) .
O2 C4 1.252(4) .
O3 C8 1.381(4) .
O3 C1 1.399(4) .
O4 C10 1.252(4) 4_575
O5 C10 1.281(4) .
O5 Cd2 2.440(3) 4_575
O6 C12 1.256(4) .
O7 C12 1.284(5) .
O1W H1WB 0.8500 .
N1 C17 1.342(5) .
N1 C16 1.355(5) .
N2 C22 1.327(5) .
N2 C21 1.346(4) .
C1 C7 1.367(5) .
C1 C2 1.382(5) .
C2 C3 1.390(5) 5_455
C2 H2B 0.9500 .
C3 C2 1.390(5) 5_545
C3 C5 1.390(5) 5_545
C3 C4 1.516(5) .
C5 C6 1.386(5) .
C5 C3 1.390(5) 5_455
C5 H5B 0.9500 .
C6 C7 1.376(5) .
C6 H6A 0.9500 .
C7 H7A 0.9500 .
C8 C15 1.387(5) .
C8 C9 1.394(5) .
C9 C11 1.393(5) .
C9 C10 1.513(5) .
C10 O4 1.252(4) 4_575
C11 C13 1.396(5) .
C11 C12 1.492(5) .
C13 C14 1.378(5) .
C13 H13A 0.9500 .
C14 C15 1.384(5) .
C14 H14A 0.9500 .
C15 H15A 0.9500 .
C16 C20 1.388(5) .
C16 C21 1.486(5) .
C17 C18 1.389(5) .
C17 H17A 0.9500 .
C18 C19 1.368(6) .
C18 H18A 0.9500 .
C19 C20 1.382(6) .
C19 H19A 0.9500 .
C20 H20A 0.9500 .
C21 C25 1.394(5) .
C22 C23 1.372(5) .
C22 H22A 0.9500 .
C23 C24 1.372(6) .
C23 H23A 0.9500 .
C24 C25 1.369(6) .
C24 H24A 0.9500 .
C25 H25B 0.9500 .
